data_4307929
loop_
_publ_author_name
'Chi-Kin Koo'
'Yu-Man Ho'
'Cheuk-Fai Chow'
'Michael Hon-Wah Lam'
'Tai-Chu Lau'
'Wai-Yeung Wong'

_publ_section_title
;
Synthesis and Spectroscopic Studies of Cyclometalated Pt(II) Complexes
Containing a Functionalized Cyclometalating Ligand,
2-Phenyl-6-(1H-pyrazol-3-yl)-pyridine
;
_journal_name_full 'Inorganic Chemistry'
_journal_page_first 3603
_journal_page_last 3612
_journal_paper_doi 10.1021/ic062439j
_journal_volume 46
_journal_year 2007
_chemical_formula_sum 'C14 H10 Cl N3 Pt'
_chemical_formula_weight 450.79
_chemical_name_systematic
; 
 ? 
;
_space_group_IT_number 2
_symmetry_cell_setting triclinic
_symmetry_space_group_name_Hall '-P 1'
_symmetry_space_group_name_H-M 'P -1'
_atom_sites_solution_hydrogens geom
_atom_sites_solution_primary direct
_atom_sites_solution_secondary difmap
_audit_creation_method SHELXL-97
_cell_angle_alpha 101.1730(10)
_cell_angle_beta 98.6780(10)
_cell_angle_gamma 100.9590(10)
_cell_formula_units_Z 4
_cell_length_a 8.1722(5)
_cell_length_b 11.9826(7)
_cell_length_c 13.6523(8)
_cell_measurement_temperature 293(2)
_cell_volume 1262.94(13)
_computing_cell_refinement 'SAINT (Bruker, 1998)'
_computing_data_collection 'SMART (Bruker, 1997)'
_computing_data_reduction SAINT
_computing_structure_refinement 'SHELXL-97 (Sheldrick, 1997)'
_computing_structure_solution 'SHELXS-97 (Sheldrick, 1990)'
_diffrn_ambient_temperature 293(2)
_diffrn_measured_fraction_theta_full 0.982
_diffrn_measured_fraction_theta_max 0.982
_diffrn_measurement_device_type 'Smart CCD'
_diffrn_measurement_method '\w and \f scan'
_diffrn_radiation_monochromator graphite
_diffrn_radiation_source 'fine-focus sealed tube'
_diffrn_radiation_type MoK\a
_diffrn_radiation_wavelength 0.71073
_diffrn_reflns_av_R_equivalents 0.0197
_diffrn_reflns_av_sigmaI/netI 0.0336
_diffrn_reflns_limit_h_max 9
_diffrn_reflns_limit_h_min -9
_diffrn_reflns_limit_k_max 11
_diffrn_reflns_limit_k_min -14
_diffrn_reflns_limit_l_max 15
_diffrn_reflns_limit_l_min -16
_diffrn_reflns_number 6311
_diffrn_reflns_theta_full 25.00
_diffrn_reflns_theta_max 25.00
_diffrn_reflns_theta_min 2.07
_exptl_absorpt_coefficient_mu 11.308
_exptl_absorpt_correction_T_max 1.0000
_exptl_absorpt_correction_T_min 0.5069
_exptl_absorpt_correction_type multi-scan
_exptl_absorpt_process_details SADABS
_exptl_crystal_colour yellow
_exptl_crystal_density_diffrn 2.371
_exptl_crystal_density_method 'not measured'
_exptl_crystal_description block
_exptl_crystal_F_000 840
_exptl_crystal_size_max 0.32
_exptl_crystal_size_mid 0.26
_exptl_crystal_size_min 0.24
_refine_diff_density_max 0.996
_refine_diff_density_min -1.010
_refine_diff_density_rms 0.113
_refine_ls_extinction_method none
_refine_ls_goodness_of_fit_ref 1.036
_refine_ls_hydrogen_treatment constr
_refine_ls_matrix_type full
_refine_ls_number_parameters 343
_refine_ls_number_reflns 4379
_refine_ls_number_restraints 0
_refine_ls_restrained_S_all 1.036
_refine_ls_R_factor_all 0.0241
_refine_ls_R_factor_gt 0.0207
_refine_ls_shift/su_max 0.002
_refine_ls_shift/su_mean 0.000
_refine_ls_structure_factor_coef Fsqd
_refine_ls_weighting_details 'calc w=1/[\s^2^(Fo^2^)+(0.0253P)^2^+0.7990P] where P=(Fo^2^+2Fc^2^)/3'
_refine_ls_weighting_scheme calc
_refine_ls_wR_factor_gt 0.0545
_refine_ls_wR_factor_ref 0.0561
_reflns_number_gt 3898
_reflns_number_total 4379
_reflns_threshold_expression >2sigma(I)
_cod_data_source_file ic062439j-file004.cif
_cod_data_source_block wy1435wm
_cod_depositor_comments
;
The following automatic conversions were performed:
'_symmetry_cell_setting' value 'Triclinic' changed to 'triclinic'
according to '/home/saulius/struct/CIF-dictionaries/cif_core.dic'
dictionary named 'cif_core.dic' version 2.4.1 from 2010-06-29.

Automatic conversion script
Id: cif_fix_enum 1527 2010-12-29 10:47:43Z saulius 
;
_cod_database_code 4307929

loop_
_symmetry_equiv_pos_as_xyz
'x, y, z'
'-x, -y, -z'

loop_
_atom_site_label
_atom_site_type_symbol
_atom_site_fract_x
_atom_site_fract_y
_atom_site_fract_z
_atom_site_U_iso_or_equiv
_atom_site_adp_type
_atom_site_occupancy
_atom_site_symmetry_multiplicity
_atom_site_calc_flag
_atom_site_refinement_flags
_atom_site_disorder_assembly
_atom_site_disorder_group
C1 C 0.2502(6) 1.1172(4) 0.3687(4) 0.0380(11) Uani 1 1 d . . .
C2 C 0.2469(7) 1.1958(5) 0.3061(4) 0.0475(13) Uani 1 1 d . . .
H2A H 0.2738 1.1767 0.2421 0.057 Uiso 1 1 calc R . .
C3 C 0.2045(8) 1.3015(5) 0.3368(5) 0.0576(16) Uani 1 1 d . . .
H3A H 0.2023 1.3520 0.2931 0.069 Uiso 1 1 calc R . .
C4 C 0.1654(8) 1.3332(5) 0.4321(5) 0.0570(16) Uani 1 1 d . . .
H4A H 0.1372 1.4047 0.4522 0.068 Uiso 1 1 calc R . .
C5 C 0.1685(7) 1.2574(5) 0.4976(4) 0.0497(14) Uani 1 1 d . . .
H5A H 0.1430 1.2785 0.5618 0.060 Uiso 1 1 calc R . .
C6 C 0.2096(6) 1.1503(4) 0.4672(4) 0.0374(11) Uani 1 1 d . . .
C7 C 0.2175(6) 1.0676(4) 0.5314(3) 0.0345(11) Uani 1 1 d . . .
C8 C 0.1839(6) 1.0738(4) 0.6283(4) 0.0408(12) Uani 1 1 d . . .
H8A H 0.1505 1.1387 0.6613 0.049 Uiso 1 1 calc R . .
C9 C 0.2000(7) 0.9835(5) 0.6765(4) 0.0458(13) Uani 1 1 d . . .
H9A H 0.1775 0.9883 0.7418 0.055 Uiso 1 1 calc R . .
C10 C 0.2490(6) 0.8866(4) 0.6282(4) 0.0398(12) Uani 1 1 d . . .
H10A H 0.2603 0.8261 0.6605 0.048 Uiso 1 1 calc R . .
C11 C 0.2809(6) 0.8809(4) 0.5308(4) 0.0341(10) Uani 1 1 d . . .
C12 C 0.3327(6) 0.7870(4) 0.4667(4) 0.0350(11) Uani 1 1 d . . .
C13 C 0.3691(7) 0.6799(4) 0.4798(4) 0.0448(13) Uani 1 1 d . . .
H13A H 0.3645 0.6484 0.5367 0.054 Uiso 1 1 calc R . .
C14 C 0.4124(7) 0.6327(5) 0.3913(4) 0.0486(13) Uani 1 1 d . . .
H14A H 0.4423 0.5610 0.3762 0.058 Uiso 1 1 calc R . .
C15 C 0.6329(6) 0.5531(4) 0.1794(3) 0.0328(10) Uani 1 1 d . . .
C16 C 0.6280(7) 0.4642(4) 0.2316(4) 0.0405(12) Uani 1 1 d . . .
H16A H 0.5252 0.4128 0.2278 0.049 Uiso 1 1 calc R . .
C17 C 0.7752(8) 0.4517(5) 0.2892(4) 0.0520(14) Uani 1 1 d . . .
H17A H 0.7700 0.3918 0.3238 0.062 Uiso 1 1 calc R . .
C18 C 0.9296(8) 0.5266(5) 0.2961(4) 0.0517(14) Uani 1 1 d . . .
H18A H 1.0266 0.5176 0.3361 0.062 Uiso 1 1 calc R . .
C19 C 0.9410(7) 0.6145(5) 0.2442(4) 0.0451(13) Uani 1 1 d . . .
H19A H 1.0454 0.6638 0.2477 0.054 Uiso 1 1 calc R . .
C20 C 0.7929(6) 0.6287(4) 0.1861(4) 0.0336(10) Uani 1 1 d . . .
C21 C 0.7927(6) 0.7188(4) 0.1291(3) 0.0327(10) Uani 1 1 d . . .
C22 C 0.9278(6) 0.8051(4) 0.1212(4) 0.0408(12) Uani 1 1 d . . .
H22A H 1.0371 0.8105 0.1560 0.049 Uiso 1 1 calc R . .
C23 C 0.8984(7) 0.8818(4) 0.0621(4) 0.0465(13) Uani 1 1 d . . .
H23A H 0.9890 0.9391 0.0571 0.056 Uiso 1 1 calc R . .
C24 C 0.7386(6) 0.8767(4) 0.0097(4) 0.0414(12) Uani 1 1 d . . .
H24A H 0.7204 0.9291 -0.0307 0.050 Uiso 1 1 calc R . .
C25 C 0.6059(6) 0.7912(4) 0.0189(3) 0.0321(10) Uani 1 1 d . . .
C26 C 0.4272(6) 0.7713(4) -0.0277(4) 0.0330(10) Uani 1 1 d . . .
C27 C 0.3364(7) 0.8262(4) -0.0920(4) 0.0424(12) Uani 1 1 d . . .
H27A H 0.3791 0.8894 -0.1181 0.051 Uiso 1 1 calc R . .
C28 C 0.1701(7) 0.7659(5) -0.1077(4) 0.0490(14) Uani 1 1 d . . .
H28A H 0.0777 0.7812 -0.1474 0.059 Uiso 1 1 calc R . .
Cl1 Cl 0.36635(17) 0.94778(12) 0.18462(9) 0.0454(3) Uani 1 1 d . . .
Cl2 Cl 0.22332(16) 0.45593(11) 0.11074(10) 0.0463(3) Uani 1 1 d . . .
N1 N 0.2633(5) 0.9695(3) 0.4846(3) 0.0312(8) Uani 1 1 d . . .
N2 N 0.3561(5) 0.8020(3) 0.3744(3) 0.0365(9) Uani 1 1 d . . .
N3 N 0.4049(5) 0.7060(4) 0.3296(3) 0.0432(10) Uani 1 1 d . . .
H3B H 0.4279 0.6940 0.2695 0.052 Uiso 1 1 calc R . .
N4 N 0.6356(5) 0.7163(3) 0.0781(3) 0.0299(8) Uani 1 1 d . . .
N5 N 0.3214(5) 0.6824(3) -0.0071(3) 0.0340(9) Uani 1 1 d . . .
N6 N 0.1645(5) 0.6808(4) -0.0557(3) 0.0435(10) Uani 1 1 d . . .
H6A H 0.0734 0.6323 -0.0538 0.052 Uiso 1 1 calc R . .
Pt1 Pt 0.30977(2) 0.961788(15) 0.346787(13) 0.03094(7) Uani 1 1 d . . .
Pt2 Pt 0.44697(2) 0.593813(14) 0.089964(13) 0.02941(7) Uani 1 1 d . . .

loop_
_atom_site_aniso_label
_atom_site_aniso_U_11
_atom_site_aniso_U_22
_atom_site_aniso_U_33
_atom_site_aniso_U_23
_atom_site_aniso_U_13
_atom_site_aniso_U_12
C1 0.039(3) 0.041(3) 0.032(3) 0.010(2) 0.002(2) 0.007(2)
C2 0.055(3) 0.049(3) 0.039(3) 0.013(2) 0.009(3) 0.010(3)
C3 0.077(4) 0.047(3) 0.053(4) 0.021(3) 0.003(3) 0.019(3)
C4 0.069(4) 0.044(3) 0.061(4) 0.013(3) 0.005(3) 0.025(3)
C5 0.058(3) 0.055(3) 0.038(3) 0.007(3) 0.008(3) 0.023(3)
C6 0.038(3) 0.033(3) 0.039(3) 0.004(2) 0.001(2) 0.011(2)
C7 0.033(2) 0.042(3) 0.027(3) 0.002(2) 0.0055(19) 0.010(2)
C8 0.046(3) 0.044(3) 0.034(3) 0.005(2) 0.009(2) 0.016(2)
C9 0.055(3) 0.053(3) 0.031(3) 0.007(2) 0.016(2) 0.012(3)
C10 0.050(3) 0.038(3) 0.033(3) 0.012(2) 0.010(2) 0.007(2)
C11 0.032(2) 0.036(3) 0.031(3) 0.008(2) 0.003(2) 0.0038(19)
C12 0.034(3) 0.036(3) 0.034(3) 0.010(2) 0.007(2) 0.007(2)
C13 0.058(3) 0.035(3) 0.043(3) 0.013(2) 0.013(3) 0.011(2)
C14 0.062(4) 0.035(3) 0.054(4) 0.008(2) 0.022(3) 0.018(3)
C15 0.040(3) 0.035(3) 0.025(2) 0.0034(19) 0.013(2) 0.012(2)
C16 0.053(3) 0.036(3) 0.042(3) 0.015(2) 0.022(2) 0.016(2)
C17 0.074(4) 0.050(3) 0.048(3) 0.022(3) 0.024(3) 0.032(3)
C18 0.058(4) 0.057(4) 0.045(3) 0.017(3) 0.003(3) 0.024(3)
C19 0.047(3) 0.046(3) 0.043(3) 0.008(2) 0.007(2) 0.016(2)
C20 0.039(3) 0.031(2) 0.031(3) 0.004(2) 0.006(2) 0.009(2)
C21 0.029(2) 0.038(3) 0.029(2) 0.002(2) 0.0083(19) 0.0049(19)
C22 0.035(3) 0.048(3) 0.038(3) 0.010(2) 0.008(2) 0.005(2)
C23 0.044(3) 0.045(3) 0.049(3) 0.016(3) 0.013(2) -0.006(2)
C24 0.047(3) 0.039(3) 0.039(3) 0.015(2) 0.012(2) 0.002(2)
C25 0.039(3) 0.030(2) 0.030(2) 0.0092(19) 0.009(2) 0.009(2)
C26 0.036(3) 0.033(3) 0.030(3) 0.006(2) 0.009(2) 0.007(2)
C27 0.052(3) 0.039(3) 0.039(3) 0.013(2) 0.009(2) 0.012(2)
C28 0.046(3) 0.055(3) 0.048(3) 0.015(3) 0.003(3) 0.019(3)
Cl1 0.0535(8) 0.0534(8) 0.0291(6) 0.0113(5) 0.0128(5) 0.0057(6)
Cl2 0.0408(7) 0.0470(7) 0.0496(8) 0.0150(6) 0.0147(6) -0.0025(5)
N1 0.029(2) 0.035(2) 0.029(2) 0.0078(17) 0.0061(16) 0.0055(16)
N2 0.042(2) 0.035(2) 0.030(2) 0.0036(17) 0.0070(18) 0.0049(18)
N3 0.051(3) 0.040(2) 0.037(2) 0.0009(19) 0.014(2) 0.011(2)
N4 0.033(2) 0.0249(19) 0.031(2) 0.0054(15) 0.0093(16) 0.0023(15)
N5 0.033(2) 0.035(2) 0.032(2) 0.0066(17) 0.0033(17) 0.0063(16)
N6 0.035(2) 0.048(3) 0.046(3) 0.011(2) 0.0065(19) 0.0047(19)
Pt1 0.03238(11) 0.03445(11) 0.02442(11) 0.00635(8) 0.00548(7) 0.00421(8)
Pt2 0.03240(11) 0.02802(11) 0.02827(11) 0.00707(8) 0.01030(8) 0.00384(7)

loop_
_atom_type_symbol
_atom_type_description
_atom_type_scat_dispersion_real
_atom_type_scat_dispersion_imag
_atom_type_scat_source
C C 0.0033 0.0016 'International Tables Vol C Tables 4.2.6.8 and 6.1.1.4'
H H 0.0000 0.0000 'International Tables Vol C Tables 4.2.6.8 and 6.1.1.4'
N N 0.0061 0.0033 'International Tables Vol C Tables 4.2.6.8 and 6.1.1.4'
Cl Cl 0.1484 0.1585 'International Tables Vol C Tables 4.2.6.8 and 6.1.1.4'
Pt Pt -1.7033 8.3905 'International Tables Vol C Tables 4.2.6.8 and 6.1.1.4'

loop_
_geom_angle_atom_site_label_1
_geom_angle_atom_site_label_2
_geom_angle_atom_site_label_3
_geom_angle
_geom_angle_site_symmetry_1
_geom_angle_site_symmetry_3
_geom_angle_publ_flag
C2 C1 C6 117.5(5) . . ?
C2 C1 Pt1 130.6(4) . . ?
C6 C1 Pt1 111.8(3) . . ?
C3 C2 C1 121.5(6) . . ?
C3 C2 H2A 119.2 . . ?
C1 C2 H2A 119.2 . . ?
C2 C3 C4 120.8(5) . . ?
C2 C3 H3A 119.6 . . ?
C4 C3 H3A 119.6 . . ?
C3 C4 C5 119.6(5) . . ?
C3 C4 H4A 120.2 . . ?
C5 C4 H4A 120.2 . . ?
C6 C5 C4 120.2(5) . . ?
C6 C5 H5A 119.9 . . ?
C4 C5 H5A 119.9 . . ?
C5 C6 C1 120.4(5) . . ?
C5 C6 C7 123.4(5) . . ?
C1 C6 C7 116.2(4) . . ?
N1 C7 C8 118.1(4) . . ?
N1 C7 C6 112.2(4) . . ?
C8 C7 C6 129.7(5) . . ?
C7 C8 C9 120.2(5) . . ?
C7 C8 H8A 119.9 . . ?
C9 C8 H8A 119.9 . . ?
C10 C9 C8 120.4(5) . . ?
C10 C9 H9A 119.8 . . ?
C8 C9 H9A 119.8 . . ?
C9 C10 C11 118.9(5) . . ?
C9 C10 H10A 120.6 . . ?
C11 C10 H10A 120.6 . . ?
N1 C11 C10 119.9(4) . . ?
N1 C11 C12 112.5(4) . . ?
C10 C11 C12 127.6(4) . . ?
N2 C12 C13 109.5(4) . . ?
N2 C12 C11 116.4(4) . . ?
C13 C12 C11 134.1(5) . . ?
C14 C13 C12 105.1(5) . . ?
C14 C13 H13A 127.5 . . ?
C12 C13 H13A 127.5 . . ?
N3 C14 C13 108.7(5) . . ?
N3 C14 H14A 125.7 . . ?
C13 C14 H14A 125.7 . . ?
C16 C15 C20 117.9(4) . . ?
C16 C15 Pt2 130.3(4) . . ?
C20 C15 Pt2 111.7(3) . . ?
C17 C16 C15 120.4(5) . . ?
C17 C16 H16A 119.8 . . ?
C15 C16 H16A 119.8 . . ?
C18 C17 C16 121.0(5) . . ?
C18 C17 H17A 119.5 . . ?
C16 C17 H17A 119.5 . . ?
C19 C18 C17 120.6(5) . . ?
C19 C18 H18A 119.7 . . ?
C17 C18 H18A 119.7 . . ?
C18 C19 C20 119.0(5) . . ?
C18 C19 H19A 120.5 . . ?
C20 C19 H19A 120.5 . . ?
C19 C20 C15 121.0(4) . . ?
C19 C20 C21 122.9(4) . . ?
C15 C20 C21 116.1(4) . . ?
N4 C21 C22 117.7(4) . . ?
N4 C21 C20 112.9(4) . . ?
C22 C21 C20 129.3(4) . . ?
C23 C22 C21 119.5(5) . . ?
C23 C22 H22A 120.3 . . ?
C21 C22 H22A 120.3 . . ?
C22 C23 C24 121.9(5) . . ?
C22 C23 H23A 119.0 . . ?
C24 C23 H23A 119.0 . . ?
C23 C24 C25 117.9(5) . . ?
C23 C24 H24A 121.1 . . ?
C25 C24 H24A 121.1 . . ?
N4 C25 C24 119.9(4) . . ?
N4 C25 C26 112.9(4) . . ?
C24 C25 C26 127.2(4) . . ?
N5 C26 C27 110.2(4) . . ?
N5 C26 C25 116.2(4) . . ?
C27 C26 C25 133.7(5) . . ?
C28 C27 C26 104.7(5) . . ?
C28 C27 H27A 127.6 . . ?
C26 C27 H27A 127.6 . . ?
N6 C28 C27 108.1(4) . . ?
N6 C28 H28A 125.9 . . ?
C27 C28 H28A 125.9 . . ?
C11 N1 C7 122.5(4) . . ?
C11 N1 Pt1 119.9(3) . . ?
C7 N1 Pt1 117.6(3) . . ?
C12 N2 N3 106.0(4) . . ?
C12 N2 Pt1 113.0(3) . . ?
N3 N2 Pt1 140.9(3) . . ?
C14 N3 N2 110.7(4) . . ?
C14 N3 H3B 124.6 . . ?
N2 N3 H3B 124.6 . . ?
C25 N4 C21 123.1(4) . . ?
C25 N4 Pt2 119.8(3) . . ?
C21 N4 Pt2 117.1(3) . . ?
C26 N5 N6 106.4(4) . . ?
C26 N5 Pt2 113.0(3) . . ?
N6 N5 Pt2 140.6(3) . . ?
N5 N6 C28 110.5(4) . . ?
N5 N6 H6A 124.7 . . ?
C28 N6 H6A 124.7 . . ?
N1 Pt1 C1 82.17(18) . . ?
N1 Pt1 N2 78.18(15) . . ?
C1 Pt1 N2 160.35(19) . . ?
N1 Pt1 Cl1 178.41(11) . . ?
C1 Pt1 Cl1 99.42(15) . . ?
N2 Pt1 Cl1 100.23(11) . . ?
N4 Pt2 C15 82.13(17) . . ?
N4 Pt2 N5 78.08(15) . . ?
C15 Pt2 N5 160.20(17) . . ?
N4 Pt2 Cl2 177.24(11) . . ?
C15 Pt2 Cl2 97.82(14) . . ?
N5 Pt2 Cl2 101.93(11) . . ?

loop_
_geom_bond_atom_site_label_1
_geom_bond_atom_site_label_2
_geom_bond_distance
_geom_bond_site_symmetry_2
_geom_bond_publ_flag
C1 C2 1.389(7) . ?
C1 C6 1.434(7) . ?
C1 Pt1 1.992(5) . ?
C2 C3 1.381(8) . ?
C2 H2A 0.9300 . ?
C3 C4 1.384(9) . ?
C3 H3A 0.9300 . ?
C4 C5 1.395(8) . ?
C4 H4A 0.9300 . ?
C5 C6 1.389(7) . ?
C5 H5A 0.9300 . ?
C6 C7 1.448(7) . ?
C7 N1 1.371(6) . ?
C7 C8 1.382(7) . ?
C8 C9 1.388(7) . ?
C8 H8A 0.9300 . ?
C9 C10 1.379(7) . ?
C9 H9A 0.9300 . ?
C10 C11 1.384(7) . ?
C10 H10A 0.9300 . ?
C11 N1 1.355(6) . ?
C11 C12 1.457(7) . ?
C12 N2 1.343(6) . ?
C12 C13 1.409(7) . ?
C13 C14 1.358(8) . ?
C13 H13A 0.9300 . ?
C14 N3 1.333(7) . ?
C14 H14A 0.9300 . ?
C15 C16 1.390(6) . ?
C15 C20 1.422(6) . ?
C15 Pt2 1.997(5) . ?
C16 C17 1.385(8) . ?
C16 H16A 0.9300 . ?
C17 C18 1.381(8) . ?
C17 H17A 0.9300 . ?
C18 C19 1.375(7) . ?
C18 H18A 0.9300 . ?
C19 C20 1.401(7) . ?
C19 H19A 0.9300 . ?
C20 C21 1.449(6) . ?
C21 N4 1.357(6) . ?
C21 C22 1.395(7) . ?
C22 C23 1.367(7) . ?
C22 H22A 0.9300 . ?
C23 C24 1.375(7) . ?
C23 H23A 0.9300 . ?
C24 C25 1.382(6) . ?
C24 H24A 0.9300 . ?
C25 N4 1.349(6) . ?
C25 C26 1.457(6) . ?
C26 N5 1.342(6) . ?
C26 C27 1.402(7) . ?
C27 C28 1.376(7) . ?
C27 H27A 0.9300 . ?
C28 N6 1.349(7) . ?
C28 H28A 0.9300 . ?
Cl1 Pt1 2.3104(13) . ?
Cl2 Pt2 2.3110(12) . ?
N1 Pt1 1.964(4) . ?
N2 N3 1.354(5) . ?
N2 Pt1 2.112(4) . ?
N3 H3B 0.8600 . ?
N4 Pt2 1.966(3) . ?
N5 N6 1.347(5) . ?
N5 Pt2 2.117(4) . ?
N6 H6A 0.8600 . ?
